data_7029187
loop_
_publ_author_name
'Rittinghaus, Stefan'
'F\"arber, Christian'
'Bruhn, Clemens'
'Siemeling, Ulrich'

_publ_section_title
;
 Unsymmetrical N-heterocyclic carbenes with a 1,1'-ferrocenediyl backbone.
;
_journal_issue 9
_journal_name_full 'Dalton transactions (Cambridge, England : 2003)'
_journal_page_first 3508
_journal_page_last 3520
_journal_paper_doi 10.1039/c3dt52669k
_journal_volume 43
_journal_year 2014
_chemical_formula_moiety 'C28 H34 Cl Fe N2 O2 Rh'
_chemical_formula_sum 'C28 H34 Cl Fe N2 O2 Rh'
_chemical_formula_weight 624.78
_chemical_name_systematic
; 
 ? 
;
_space_group_IT_number 14
_symmetry_cell_setting monoclinic
_symmetry_Int_Tables_number 14
_symmetry_space_group_name_Hall '-P 2yn'
_symmetry_space_group_name_H-M 'P 1 21/n 1'
_atom_sites_solution_hydrogens geom
_atom_sites_solution_primary direct
_atom_sites_solution_secondary difmap
_audit_creation_method SHELXL-97
_cell_angle_alpha 90.00
_cell_angle_beta 115.250(14)
_cell_angle_gamma 90.00
_cell_formula_units_Z 4
_cell_length_a 11.797(3)
_cell_length_b 19.483(3)
_cell_length_c 12.948(2)
_cell_measurement_reflns_used 8963
_cell_measurement_temperature 150(2)
_cell_measurement_theta_max 25.42
_cell_measurement_theta_min 1.96
_cell_volume 2691.6(10)
_computing_cell_refinement 'X-Area (Stoe & Cie. 2006)'
_computing_data_collection 'X-Area (Stoe & Cie. 2006)'
_computing_data_reduction 'X-Area (Stoe & Cie. 2006)'
_computing_molecular_graphics 'ORTEP3 win. (Farrugia 2008)'
_computing_publication_material 'PLATON (Spek 2011)'
_computing_structure_refinement 'SHELXL-97 (Sheldrick, 1997)'
_computing_structure_solution 'SHELXS-97 (Sheldrick, 1990)'
_diffrn_ambient_temperature 150(2)
_diffrn_detector 'image plate (34 cm diameter)'
_diffrn_detector_area_resol_mean 6.67
_diffrn_detector_type STOE
_diffrn_measured_fraction_theta_full 0.993
_diffrn_measured_fraction_theta_max 0.993
_diffrn_measurement_details ' 104 frames, detector distance = 135 mm'
_diffrn_measurement_device '2-circle goniometer'
_diffrn_measurement_device_type 'STOE IPDS 2'
_diffrn_measurement_method 'rotation method'
_diffrn_radiation_collimation '0.5 mm diameter, multiple pinhole'
_diffrn_radiation_monochromator 'plane graphite'
_diffrn_radiation_polarisn_norm 0
_diffrn_radiation_type 'Mo K\a'
_diffrn_radiation_wavelength 0.71073
_diffrn_reflns_av_R_equivalents 0.1398
_diffrn_reflns_av_sigmaI/netI 0.1031
_diffrn_reflns_limit_h_max 14
_diffrn_reflns_limit_h_min -13
_diffrn_reflns_limit_k_max 23
_diffrn_reflns_limit_k_min -20
_diffrn_reflns_limit_l_max 15
_diffrn_reflns_limit_l_min -15
_diffrn_reflns_number 12059
_diffrn_reflns_theta_full 25.00
_diffrn_reflns_theta_max 25.00
_diffrn_reflns_theta_min 1.96
_diffrn_source 'sealed X-ray tube, 12 x 0.4 mm long-fine focus'
_diffrn_source_current 30
_diffrn_source_power 1.50
_diffrn_source_voltage 50
_diffrn_standards_decay_% 0
_exptl_absorpt_coefficient_mu 1.279
_exptl_absorpt_correction_T_max 0.9765
_exptl_absorpt_correction_T_min 0.7218
_exptl_absorpt_correction_type integration
_exptl_absorpt_process_details 'X-red ver. 1.31 (Stoe & Cie. 2005)'
_exptl_crystal_colour yellow
_exptl_crystal_density_diffrn 1.542
_exptl_crystal_density_method 'not measured'
_exptl_crystal_description plate
_exptl_crystal_F_000 1280
_exptl_crystal_size_max 0.410
_exptl_crystal_size_mid 0.190
_exptl_crystal_size_min 0.020
_refine_diff_density_max 1.250
_refine_diff_density_min -1.745
_refine_diff_density_rms 0.149
_refine_ls_extinction_method none
_refine_ls_goodness_of_fit_ref 0.942
_refine_ls_hydrogen_treatment constr
_refine_ls_matrix_type full
_refine_ls_number_parameters 319
_refine_ls_number_reflns 4696
_refine_ls_number_restraints 0
_refine_ls_restrained_S_all 0.942
_refine_ls_R_factor_all 0.0959
_refine_ls_R_factor_gt 0.0707
_refine_ls_shift/su_max 0.001
_refine_ls_shift/su_mean 0.000
_refine_ls_structure_factor_coef Fsqd
_refine_ls_weighting_details 'calc w=1/[\s^2^(Fo^2^)+(0.1211P)^2^+0.0000P] where P=(Fo^2^+2Fc^2^)/3'
_refine_ls_weighting_scheme calc
_refine_ls_wR_factor_gt 0.1771
_refine_ls_wR_factor_ref 0.1923
_reflns_number_gt 3158
_reflns_number_total 4696
_reflns_threshold_expression >2sigma(I)
_cod_data_source_file c3dt52669k.txt
_cod_data_source_block i1092
_cod_original_cell_volume 2691.7(9)
_cod_original_sg_symbol_H-M 'P 21/n'
_cod_database_code 7029187

loop_
_symmetry_equiv_pos_as_xyz
'x, y, z'
'-x+1/2, y+1/2, -z+1/2'
'-x, -y, -z'
'x-1/2, -y-1/2, z-1/2'

loop_
_atom_site_label
_atom_site_type_symbol
_atom_site_fract_x
_atom_site_fract_y
_atom_site_fract_z
_atom_site_U_iso_or_equiv
_atom_site_adp_type
_atom_site_occupancy
_atom_site_symmetry_multiplicity
_atom_site_calc_flag
_atom_site_refinement_flags
C1 C 0.5596(6) 0.2361(3) 0.7693(6) 0.0447(15) Uani 1 1 d .
C2 C 0.5343(8) 0.2241(4) 1.0681(8) 0.063(2) Uani 1 1 d .
C3 C 0.3696(9) 0.2095(4) 0.8475(7) 0.063(2) Uani 1 1 d .
C4 C 0.6310(7) 0.1690(3) 0.6424(6) 0.0509(17) Uani 1 1 d .
C5 C 0.5557(8) 0.1595(4) 0.5223(7) 0.0584(19) Uani 1 1 d .
H5A H 0.4669 0.1565 0.4859 0.070 Uiso 1 1 calc R
C6 C 0.6383(10) 0.1552(4) 0.4667(8) 0.069(2) Uani 1 1 d .
H6A H 0.6135 0.1492 0.3872 0.083 Uiso 1 1 calc R
C7 C 0.7638(9) 0.1617(4) 0.5519(8) 0.069(2) Uani 1 1 d .
H7A H 0.8373 0.1613 0.5390 0.083 Uiso 1 1 calc R
C8 C 0.7597(8) 0.1688(3) 0.6609(7) 0.0565(18) Uani 1 1 d .
H8A H 0.8301 0.1728 0.7327 0.068 Uiso 1 1 calc R
C9 C 0.5956(6) 0.3148(3) 0.6340(6) 0.0455(15) Uani 1 1 d .
C10 C 0.7222(7) 0.3334(3) 0.6531(7) 0.0492(16) Uani 1 1 d .
H10A H 0.7919 0.3378 0.7253 0.059 Uiso 1 1 calc R
C11 C 0.7239(8) 0.3439(4) 0.5442(7) 0.060(2) Uani 1 1 d .
H11A H 0.7954 0.3555 0.5319 0.072 Uiso 1 1 calc R
C12 C 0.6011(9) 0.3342(4) 0.4581(7) 0.062(2) Uani 1 1 d .
H12A H 0.5761 0.3381 0.3782 0.074 Uiso 1 1 calc R
C13 C 0.5209(8) 0.3176(4) 0.5119(7) 0.0573(18) Uani 1 1 d .
H13A H 0.4332 0.3097 0.4737 0.069 Uiso 1 1 calc R
C14 C 0.6104(7) 0.1127(3) 0.8017(6) 0.0500(16) Uani 1 1 d .
H14B H 0.5945 0.1238 0.8689 0.060 Uiso 1 1 calc R
H14A H 0.7003 0.1007 0.8304 0.060 Uiso 1 1 calc R
C15 C 0.5325(8) 0.0480(4) 0.7436(7) 0.0561(18) Uani 1 1 d .
C16 C 0.5389(12) 0.0004(4) 0.8433(9) 0.088(3) Uani 1 1 d .
H16A H 0.4957 0.0225 0.8843 0.105 Uiso 1 1 calc R
H16B H 0.6268 -0.0077 0.8959 0.105 Uiso 1 1 calc R
H16C H 0.4984 -0.0436 0.8120 0.105 Uiso 1 1 calc R
C17 C 0.5896(9) 0.0079(4) 0.6741(8) 0.071(2) Uani 1 1 d .
H17A H 0.6782 -0.0017 0.7225 0.086 Uiso 1 1 calc R
H17B H 0.5825 0.0354 0.6082 0.086 Uiso 1 1 calc R
H17C H 0.5444 -0.0355 0.6474 0.086 Uiso 1 1 calc R
C18 C 0.3930(8) 0.0650(4) 0.6665(8) 0.070(2) Uani 1 1 d .
H18C H 0.3469 0.0223 0.6355 0.085 Uiso 1 1 calc R
H18B H 0.3878 0.0947 0.6036 0.085 Uiso 1 1 calc R
H18A H 0.3562 0.0886 0.7118 0.085 Uiso 1 1 calc R
C19 C 0.5207(8) 0.3598(3) 0.7751(6) 0.0532(18) Uani 1 1 d .
H19A H 0.5441 0.3458 0.8560 0.064 Uiso 1 1 calc R
C20 C 0.3782(8) 0.3745(4) 0.7244(7) 0.0577(19) Uani 1 1 d .
H20A H 0.3309 0.3303 0.7107 0.069 Uiso 1 1 calc R
C21 C 0.3333(9) 0.4154(4) 0.6130(7) 0.066(2) Uani 1 1 d .
H21B H 0.2424 0.4247 0.5842 0.079 Uiso 1 1 calc R
H21A H 0.3466 0.3880 0.5547 0.079 Uiso 1 1 calc R
C22 C 0.4048(9) 0.4840(4) 0.6317(7) 0.068(2) Uani 1 1 d .
H22A H 0.3726 0.5100 0.5581 0.082 Uiso 1 1 calc R
C23 C 0.5417(9) 0.4697(4) 0.6701(7) 0.062(2) Uani 1 1 d .
H23B H 0.5882 0.5136 0.6828 0.074 Uiso 1 1 calc R
H23A H 0.5544 0.4438 0.6100 0.074 Uiso 1 1 calc R
C24 C 0.5934(8) 0.4269(4) 0.7837(7) 0.0586(19) Uani 1 1 d .
H24A H 0.6847 0.4171 0.8098 0.070 Uiso 1 1 calc R
C25 C 0.3544(9) 0.4179(5) 0.8131(8) 0.073(2) Uani 1 1 d .
H25B H 0.3798 0.3918 0.8851 0.088 Uiso 1 1 calc R
H25A H 0.2641 0.4289 0.7839 0.088 Uiso 1 1 calc R
C26 C 0.4328(9) 0.4858(4) 0.8355(7) 0.068(2) Uani 1 1 d .
H26A H 0.4212 0.5135 0.8954 0.082 Uiso 1 1 calc R
C27 C 0.5717(10) 0.4701(4) 0.8745(8) 0.076(3) Uani 1 1 d .
H27A H 0.6036 0.4446 0.9476 0.091 Uiso 1 1 calc R
H27B H 0.6190 0.5137 0.8877 0.091 Uiso 1 1 calc R
C28 C 0.3829(10) 0.5269(5) 0.7219(8) 0.079(3) Uani 1 1 d .
H28A H 0.2924 0.5364 0.6953 0.095 Uiso 1 1 calc R
H28B H 0.4275 0.5713 0.7338 0.095 Uiso 1 1 calc R
N1 N 0.5880(5) 0.1768(3) 0.7308(5) 0.0442(13) Uani 1 1 d .
N2 N 0.5563(6) 0.2992(3) 0.7216(5) 0.0457(13) Uani 1 1 d .
O1 O 0.5356(7) 0.2154(5) 1.1591(6) 0.103(3) Uani 1 1 d .
O2 O 0.2646(6) 0.1973(4) 0.8025(5) 0.0785(18) Uani 1 1 d .
Cl3 Cl 0.75090(18) 0.26621(10) 1.01257(17) 0.0585(5) Uani 1 1 d .
Fe2 Fe 0.65931(11) 0.24649(5) 0.55785(10) 0.0494(3) Uani 1 1 d .
Rh1 Rh 0.53768(5) 0.23210(3) 0.92468(5) 0.0476(2) Uani 1 1 d .

loop_
_atom_site_aniso_label
_atom_site_aniso_U_11
_atom_site_aniso_U_22
_atom_site_aniso_U_33
_atom_site_aniso_U_23
_atom_site_aniso_U_13
_atom_site_aniso_U_12
C1 0.039(3) 0.035(3) 0.059(4) -0.001(3) 0.020(3) 0.002(3)
C2 0.056(5) 0.064(5) 0.075(5) -0.003(4) 0.033(4) -0.014(4)
C3 0.077(6) 0.062(5) 0.059(5) 0.009(4) 0.038(5) -0.001(4)
C4 0.069(5) 0.031(3) 0.060(4) -0.007(3) 0.035(4) -0.006(3)
C5 0.074(5) 0.046(4) 0.060(5) -0.015(3) 0.033(4) -0.019(4)
C6 0.102(7) 0.047(4) 0.078(6) -0.010(4) 0.058(6) -0.010(4)
C7 0.091(7) 0.049(4) 0.092(6) 0.000(4) 0.063(6) 0.003(4)
C8 0.067(5) 0.038(4) 0.071(5) -0.001(3) 0.035(4) 0.001(3)
C9 0.047(4) 0.037(3) 0.055(4) 0.000(3) 0.024(3) 0.004(3)
C10 0.057(4) 0.033(3) 0.064(4) 0.001(3) 0.032(4) 0.003(3)
C11 0.073(6) 0.044(4) 0.082(5) -0.005(4) 0.052(5) -0.005(4)
C12 0.088(6) 0.052(4) 0.066(5) 0.009(4) 0.053(5) 0.003(4)
C13 0.066(5) 0.046(4) 0.060(4) 0.008(3) 0.027(4) 0.001(3)
C14 0.064(5) 0.032(3) 0.051(4) 0.002(3) 0.023(4) 0.003(3)
C15 0.069(5) 0.042(4) 0.055(4) 0.001(3) 0.024(4) 0.001(3)
C16 0.126(9) 0.039(4) 0.088(7) 0.015(4) 0.035(7) -0.001(5)
C17 0.073(6) 0.044(4) 0.090(6) -0.016(4) 0.028(5) -0.009(4)
C18 0.064(5) 0.059(5) 0.080(6) 0.011(4) 0.022(5) -0.013(4)
C19 0.081(5) 0.035(3) 0.055(4) 0.007(3) 0.040(4) 0.013(3)
C20 0.068(5) 0.050(4) 0.062(4) 0.004(3) 0.035(4) 0.002(4)
C21 0.068(5) 0.065(5) 0.062(5) 0.007(4) 0.026(4) 0.016(4)
C22 0.104(7) 0.052(4) 0.067(5) 0.023(4) 0.054(5) 0.027(4)
C23 0.098(6) 0.034(3) 0.075(5) 0.001(3) 0.058(5) -0.002(4)
C24 0.073(5) 0.040(4) 0.069(5) -0.005(3) 0.035(4) -0.003(3)
C25 0.091(7) 0.069(5) 0.078(6) 0.012(4) 0.055(6) 0.019(5)
C26 0.105(7) 0.049(4) 0.062(5) 0.002(4) 0.046(5) 0.020(4)
C27 0.118(8) 0.043(4) 0.073(6) -0.007(4) 0.046(6) 0.001(5)
C28 0.116(8) 0.047(4) 0.092(6) 0.011(4) 0.061(6) 0.022(5)
N1 0.051(3) 0.033(3) 0.049(3) -0.002(2) 0.023(3) -0.002(2)
N2 0.058(3) 0.038(3) 0.045(3) 0.000(2) 0.025(3) -0.002(3)
O1 0.098(5) 0.157(8) 0.058(4) 0.007(4) 0.037(4) -0.030(5)
O2 0.056(4) 0.109(5) 0.070(4) 0.004(4) 0.026(3) -0.013(4)
Cl3 0.0527(11) 0.0572(10) 0.0612(11) -0.0003(8) 0.0201(9) -0.0008(8)
Fe2 0.0631(7) 0.0371(5) 0.0576(6) -0.0027(4) 0.0348(6) -0.0021(4)
Rh1 0.0531(4) 0.0442(3) 0.0490(4) 0.0032(2) 0.0251(3) 0.0000(2)

loop_
_atom_type_symbol
_atom_type_description
_atom_type_scat_dispersion_real
_atom_type_scat_dispersion_imag
_atom_type_scat_source
C C 0.0033 0.0016 'International Tables Vol C Tables 4.2.6.8 and 6.1.1.4'
H H 0.0000 0.0000 'International Tables Vol C Tables 4.2.6.8 and 6.1.1.4'
N N 0.0061 0.0033 'International Tables Vol C Tables 4.2.6.8 and 6.1.1.4'
O O 0.0106 0.0060 'International Tables Vol C Tables 4.2.6.8 and 6.1.1.4'
Cl Cl 0.1484 0.1585 'International Tables Vol C Tables 4.2.6.8 and 6.1.1.4'
Fe Fe 0.3463 0.8444 'International Tables Vol C Tables 4.2.6.8 and 6.1.1.4'
Rh Rh -1.1178 0.9187 'International Tables Vol C Tables 4.2.6.8 and 6.1.1.4'

loop_
_geom_angle_atom_site_label_1
_geom_angle_atom_site_label_2
_geom_angle_atom_site_label_3
_geom_angle
N1 C1 N2 124.3(6)
N1 C1 Rh1 117.6(5)
N2 C1 Rh1 117.8(4)
O1 C2 Rh1 176.1(9)
O2 C3 Rh1 177.3(8)
C8 C4 C5 107.6(6)
C8 C4 N1 125.0(7)
C5 C4 N1 127.4(7)
C8 C4 Fe2 71.2(4)
C5 C4 Fe2 70.8(4)
N1 C4 Fe2 123.9(4)
C4 C5 C6 108.1(7)
C4 C5 Fe2 67.1(4)
C6 C5 Fe2 71.9(4)
C4 C5 H5A 126.0
C6 C5 H5A 126.0
Fe2 C5 H5A 126.5
C7 C6 C5 108.0(7)
C7 C6 Fe2 69.8(5)
C5 C6 Fe2 67.1(4)
C7 C6 H6A 126.0
C5 C6 H6A 126.0
Fe2 C6 H6A 128.6
C6 C7 C8 108.0(7)
C6 C7 Fe2 70.3(5)
C8 C7 Fe2 67.6(4)
C6 C7 H7A 126.0
C8 C7 H7A 126.0
Fe2 C7 H7A 127.7
C4 C8 C7 108.2(8)
C4 C8 Fe2 67.0(4)
C7 C8 Fe2 71.5(5)
C4 C8 H8A 125.9
C7 C8 H8A 125.9
Fe2 C8 H8A 127.2
N2 C9 C13 128.5(6)
N2 C9 C10 125.2(6)
C13 C9 C10 106.2(6)
N2 C9 Fe2 124.9(4)
C13 C9 Fe2 70.4(4)
C10 C9 Fe2 70.8(4)
C11 C10 C9 108.3(7)
C11 C10 Fe2 71.2(4)
C9 C10 Fe2 66.9(4)
C11 C10 H10A 125.9
C9 C10 H10A 125.9
Fe2 C10 H10A 127.5
C12 C11 C10 108.5(6)
C12 C11 Fe2 69.9(4)
C10 C11 Fe2 68.0(4)
C12 C11 H11A 125.8
C10 C11 H11A 125.8
Fe2 C11 H11A 127.9
C11 C12 C13 108.3(7)
C11 C12 Fe2 70.4(5)
C13 C12 Fe2 67.8(4)
C11 C12 H12A 125.8
C13 C12 H12A 125.8
Fe2 C12 H12A 127.6
C12 C13 C9 108.6(7)
C12 C13 Fe2 71.4(5)
C9 C13 Fe2 67.3(4)
C12 C13 H13A 125.7
C9 C13 H13A 125.7
Fe2 C13 H13A 127.2
N1 C14 C15 117.7(6)
N1 C14 H14B 107.9
C15 C14 H14B 107.9
N1 C14 H14A 107.9
C15 C14 H14A 107.9
H14B C14 H14A 107.2
C17 C15 C14 112.2(6)
C17 C15 C18 109.8(7)
C14 C15 C18 112.6(6)
C17 C15 C16 107.5(7)
C14 C15 C16 105.8(6)
C18 C15 C16 108.8(7)
C15 C16 H16A 109.5
C15 C16 H16B 109.5
H16A C16 H16B 109.5
C15 C16 H16C 109.5
H16A C16 H16C 109.5
H16B C16 H16C 109.5
C15 C17 H17A 109.5
C15 C17 H17B 109.5
H17A C17 H17B 109.5
C15 C17 H17C 109.5
H17A C17 H17C 109.5
H17B C17 H17C 109.5
C15 C18 H18C 109.5
C15 C18 H18B 109.5
H18C C18 H18B 109.5
C15 C18 H18A 109.5
H18C C18 H18A 109.5
H18B C18 H18A 109.5
N2 C19 C24 116.0(6)
N2 C19 C20 114.4(6)
C24 C19 C20 110.1(6)
N2 C19 H19A 105.0
C24 C19 H19A 105.0
C20 C19 H19A 105.0
C21 C20 C25 108.5(7)
C21 C20 C19 111.9(6)
C25 C20 C19 107.1(7)
C21 C20 H20A 109.8
C25 C20 H20A 109.8
C19 C20 H20A 109.8
C20 C21 C22 110.9(7)
C20 C21 H21B 109.5
C22 C21 H21B 109.5
C20 C21 H21A 109.5
C22 C21 H21A 109.5
H21B C21 H21A 108.1
C23 C22 C21 109.3(6)
C23 C22 C28 110.7(8)
C21 C22 C28 109.3(7)
C23 C22 H22A 109.2
C21 C22 H22A 109.2
C28 C22 H22A 109.2
C22 C23 C24 110.0(6)
C22 C23 H23B 109.7
C24 C23 H23B 109.7
C22 C23 H23A 109.7
C24 C23 H23A 109.7
H23B C23 H23A 108.2
C19 C24 C27 104.3(6)
C19 C24 C23 113.6(7)
C27 C24 C23 107.3(6)
C19 C24 H24A 110.5
C27 C24 H24A 110.5
C23 C24 H24A 110.5
C20 C25 C26 108.6(6)
C20 C25 H25B 110.0
C26 C25 H25B 110.0
C20 C25 H25A 110.0
C26 C25 H25A 110.0
H25B C25 H25A 108.3
C27 C26 C28 109.6(7)
C27 C26 C25 111.0(7)
C28 C26 C25 107.7(8)
C27 C26 H26A 109.5
C28 C26 H26A 109.5
C25 C26 H26A 109.5
C26 C27 C24 111.0(8)
C26 C27 H27A 109.4
C24 C27 H27A 109.4
C26 C27 H27B 109.4
C24 C27 H27B 109.4
H27A C27 H27B 108.0
C22 C28 C26 108.6(6)
C22 C28 H28A 110.0
C26 C28 H28A 110.0
C22 C28 H28B 110.0
C26 C28 H28B 110.0
H28A C28 H28B 108.4
C1 N1 C4 127.3(5)
C1 N1 C14 119.3(5)
C4 N1 C14 111.5(5)
C1 N2 C9 126.3(5)
C1 N2 C19 117.0(5)
C9 N2 C19 116.4(5)
C4 Fe2 C9 92.8(3)
C4 Fe2 C5 42.1(3)
C9 Fe2 C5 110.8(3)
C4 Fe2 C13 112.3(3)
C9 Fe2 C13 42.2(3)
C5 Fe2 C13 100.0(4)
C4 Fe2 C8 41.9(3)
C9 Fe2 C8 114.3(3)
C5 Fe2 C8 69.6(3)
C13 Fe2 C8 150.8(3)
C4 Fe2 C10 113.8(3)
C9 Fe2 C10 42.3(3)
C5 Fe2 C10 149.5(3)
C13 Fe2 C10 69.5(3)
C8 Fe2 C10 105.2(3)
C4 Fe2 C12 152.3(3)
C9 Fe2 C12 70.2(3)
C5 Fe2 C12 122.8(4)
C13 Fe2 C12 40.8(3)
C8 Fe2 C12 165.5(3)
C10 Fe2 C12 68.3(3)
C4 Fe2 C11 154.1(3)
C9 Fe2 C11 70.1(3)
C5 Fe2 C11 162.1(4)
C13 Fe2 C11 68.3(3)
C8 Fe2 C11 127.1(4)
C10 Fe2 C11 40.7(3)
C12 Fe2 C11 39.8(3)
C4 Fe2 C7 69.9(3)
C9 Fe2 C7 154.9(3)
C5 Fe2 C7 68.7(4)
C13 Fe2 C7 161.2(4)
C8 Fe2 C7 41.0(3)
C10 Fe2 C7 127.8(4)
C12 Fe2 C7 132.4(3)
C11 Fe2 C7 118.5(3)
C4 Fe2 C6 69.8(3)
C9 Fe2 C6 150.7(3)
C5 Fe2 C6 40.9(3)
C13 Fe2 C6 122.0(4)
C8 Fe2 C6 68.4(4)
C10 Fe2 C6 166.7(3)
C12 Fe2 C6 114.9(4)
C11 Fe2 C6 133.4(3)
C7 Fe2 C6 39.9(4)
C3 Rh1 C2 92.5(3)
C3 Rh1 C1 91.9(3)
C2 Rh1 C1 174.2(3)
C3 Rh1 Cl3 176.0(2)
C2 Rh1 Cl3 90.8(3)
C1 Rh1 Cl3 84.94(19)

loop_
_geom_bond_atom_site_label_1
_geom_bond_atom_site_label_2
_geom_bond_distance
C1 N1 1.357(8)
C1 N2 1.369(9)
C1 Rh1 2.137(7)
C2 O1 1.183(10)
C2 Rh1 1.881(9)
C3 O2 1.147(10)
C3 Rh1 1.853(10)
C4 C8 1.432(11)
C4 C5 1.436(11)
C4 N1 1.445(8)
C4 Fe2 1.975(7)
C5 C6 1.440(11)
C5 Fe2 2.025(7)
C5 H5A 0.9500
C6 C7 1.425(13)
C6 Fe2 2.089(8)
C6 H6A 0.9500
C7 C8 1.440(11)
C7 Fe2 2.083(8)
C7 H7A 0.9500
C8 Fe2 2.031(8)
C8 H8A 0.9500
C9 N2 1.429(8)
C9 C13 1.446(10)
C9 C10 1.451(10)
C9 Fe2 1.985(6)
C10 C11 1.434(10)
C10 Fe2 2.038(7)
C10 H10A 0.9500
C11 C12 1.413(12)
C11 Fe2 2.081(7)
C11 H11A 0.9500
C12 C13 1.431(10)
C12 Fe2 2.075(8)
C12 H12A 0.9500
C13 Fe2 2.027(8)
C13 H13A 0.9500
C14 N1 1.504(8)
C14 C15 1.553(10)
C14 H14B 0.9900
C14 H14A 0.9900
C15 C17 1.546(11)
C15 C18 1.554(12)
C15 C16 1.564(11)
C16 H16A 0.9800
C16 H16B 0.9800
C16 H16C 0.9800
C17 H17A 0.9800
C17 H17B 0.9800
C17 H17C 0.9800
C18 H18C 0.9800
C18 H18B 0.9800
C18 H18A 0.9800
C19 N2 1.516(8)
C19 C24 1.541(10)
C19 C20 1.548(11)
C19 H19A 1.0000
C20 C21 1.532(11)
C20 C25 1.544(11)
C20 H20A 1.0000
C21 C22 1.544(13)
C21 H21B 0.9900
C21 H21A 0.9900
C22 C23 1.499(12)
C22 C28 1.545(11)
C22 H22A 1.0000
C23 C24 1.571(11)
C23 H23B 0.9900
C23 H23A 0.9900
C24 C27 1.554(11)
C24 H24A 1.0000
C25 C26 1.568(13)
C25 H25B 0.9900
C25 H25A 0.9900
C26 C27 1.526(14)
C26 C28 1.554(12)
C26 H26A 1.0000
C27 H27A 0.9900
C27 H27B 0.9900
C28 H28A 0.9900
C28 H28B 0.9900
Cl3 Rh1 2.371(2)
